data_9012869
loop_
_publ_author_name
'Graeser, S.'
'Schwander, H.'
'Wulf, R.'
'Edenharter, A.'

_publ_section_title
;
 Stalderite TlCu(Zn,Fe,Hg)2As2S6 - a new mineral related to routhierite:
 description and crystal structure determination
;
_journal_name_full 'Schweizerische Mineralogische und Petrographische Mitteilungen'
_journal_page_first 337
_journal_page_last 345
_journal_volume 75
_journal_year 1995
_chemical_compound_source 'Lengenbach, Binntal, Ct. Valais, Switzerland'
_chemical_formula_sum 'As2 Cu Fe0.46 Hg0.38 S6 Tl Zn1.16'
_chemical_name_mineral Stalderite
_space_group_IT_number 121
_symmetry_space_group_name_Hall 'I -4 2'
_symmetry_space_group_name_H-M 'I -4 2 m'
_cell_angle_alpha 90
_cell_angle_beta 90
_cell_angle_gamma 90
_cell_length_a 9.865
_cell_length_b 9.865
_cell_length_c 10.938
_cell_formula_units_Z 4
_cell_volume 1064.467
_database_code_amcsd 0015409
_exptl_crystal_density_diffrn 4.917
_cod_original_formula_sum 'Tl Cu (Zn1.16 Fe.46 Hg.38) As2 S6'
_cod_database_code 9012869

loop_
_space_group_symop_operation_xyz
x,y,z
1/2+x,1/2+y,1/2+z
-y,-x,z
1/2-y,1/2-x,1/2+z
y,-x,-z
1/2+y,1/2-x,1/2-z
-x,y,-z
1/2-x,1/2+y,1/2-z
-x,-y,z
1/2-x,1/2-y,1/2+z
y,x,z
1/2+y,1/2+x,1/2+z
-y,x,-z
1/2-y,1/2+x,1/2-z
x,-y,-z
1/2+x,1/2-y,1/2-z

loop_
_atom_site_label
_atom_site_fract_x
_atom_site_fract_y
_atom_site_fract_z
_atom_site_occupancy
_atom_site_U_iso_or_equiv
Tl 0.00000 0.00000 0.35010 1.00000 0.04530
Cu 0.00000 0.50000 0.25000 1.00000 0.00960
Zn 0.22530 0.50000 0.50000 0.58000 0.01830
Fe 0.22530 0.50000 0.50000 0.23000 0.01830
Hg 0.22530 0.50000 0.50000 0.19000 0.01830
As 0.26280 0.26280 0.24950 1.00000 0.01770
S1 0.10100 0.33850 0.38010 1.00000 0.01480
S2 0.12650 0.12650 0.13300 1.00000 0.01430

loop_
_cod_related_entry_id
_cod_related_entry_database
_cod_related_entry_code
1 AMCSD 0015409
